data_4344341
loop_
_publ_author_name
'Reinen, D.'
'Krause, S.'

_publ_section_title
;
 Local and cooperative Jahn-Teller interactions of copper(II) in host
 lattices with tetragonally compressed octahedra. Spectroscopic and
 structural investigation of the mixed crystals K (Rb)2 Zn1-x Cux F4
;
_journal_name_full 'Inorganic Chemistry'
_journal_page_first 2750
_journal_page_last 2759
_journal_volume 20
_journal_year 1981
_chemical_formula_sum 'Cu F4 K2'
_chemical_name_systematic 'K2 (Cu F4)'
_space_group_IT_number 120
_symmetry_space_group_name_Hall 'I -4 -2c'
_symmetry_space_group_name_H-M 'I -4 c 2'
_cell_angle_alpha 90
_cell_angle_beta 90
_cell_angle_gamma 90
_cell_formula_units_Z 8
_cell_length_a 5.854
_cell_length_b 5.854
_cell_length_c 25.42
_cell_volume 871.126
_citation_journal_id_ASTM INOCAJ
_cod_data_source_file Reinen_INOCAJ_1981_20.cif
_cod_data_source_block Cu1F4K2
_cod_original_formula_sum 'Cu1 F4 K2'
_cod_database_code 4344341

loop_
_symmetry_equiv_pos_as_xyz
x,y,z
y,-x,-z
-x,-y,z
-y,x,-z
-x,y,z+1/2
y,x,-z+1/2
x,-y,z+1/2
-y,-x,-z+1/2
x+1/2,y+1/2,z+1/2
y+1/2,-x+1/2,-z+1/2
-x+1/2,-y+1/2,z+1/2
-y+1/2,x+1/2,-z+1/2
-x+1/2,y+1/2,z+1
y+1/2,x+1/2,-z+1
x+1/2,-y+1/2,z+1
-y+1/2,-x+1/2,-z+1

loop_
_atom_site_label
_atom_site_type_symbol
_atom_site_fract_x
_atom_site_fract_y
_atom_site_fract_z
_atom_site_occupancy
_atom_site_U_iso_or_equiv
F4 F-1 0.2248 0.7248 0 1 0.0
F2 F-1 0 0.5 0.0767 1 0.0
K1 K+1 0 0 0.073 1 0.0
Cu1 Cu+2 0 0 0.25 1 0.0
F3 F-1 0.2252 0.2252 0.25 1 0.0
Cu2 Cu+2 0 0.5 0 1 0.0
F1 F-1 0 0 0.1733 1 0.0
K2 K+1 0 0.5 0.1818 1 0.0
